data_4078024
loop_
_publ_author_name
'Kameo, Hajime'
'Hashimoto, Yasuhiro'
'Nakazawa, Hiroshi'

_publ_section_title
;
 Synthesis of Rhodaboratranes Bearing Phosphine-Tethered Boranes:
 Evaluation of the Metal--Boron Interaction
;
_journal_issue 8
_journal_name_full Organometallics
_journal_page_first 3155
_journal_paper_doi 10.1021/om3000423
_journal_volume 31
_journal_year 2012
_chemical_formula_moiety 'C54 H42 B P3, C H2 Cl2'
_chemical_formula_sum 'C55 H44 B Cl2 P3'
_chemical_formula_weight 879.52
_space_group_IT_number 14
_symmetry_cell_setting monoclinic
_symmetry_Int_Tables_number 14
_symmetry_space_group_name_Hall '-P 2ybc'
_symmetry_space_group_name_H-M 'P 1 21/c 1'
_cell_angle_alpha 90.00
_cell_angle_beta 103.653(3)
_cell_angle_gamma 90.00
_cell_formula_units_Z 4
_cell_length_a 23.395(7)
_cell_length_b 9.136(2)
_cell_length_c 21.741(6)
_cell_measurement_reflns_used 10969
_cell_measurement_temperature 150(2)
_cell_measurement_theta_max 27.4835
_cell_measurement_theta_min 4.0430
_cell_volume 4516(2)
_computing_cell_refinement CrystalClear
_computing_data_collection 'CrystalClear (Rigaku, 2001)'
_computing_molecular_graphics 'Ortep-3 for Windows (Farrugia, 1997)'
_computing_publication_material SHELXL97
_computing_structure_refinement 'SHELXL-97 (Sheldrick, 1997)'
_computing_structure_solution 'SIR97 (Altomare <i>et al.</i>,  1999)'
_diffrn_ambient_temperature 150(2)
_diffrn_detector_area_resol_mean 7.32
_diffrn_measured_fraction_theta_full 0.986
_diffrn_measured_fraction_theta_max 0.989
_diffrn_measurement_details
;
scan:
    Number of images: 600
               Slice: -80.0000 - 100.000
         Image width: 0.3000
            Exp time: 2.0000
       Rotation axis: Phi
               Omega: 0.0000
                 Chi: 0.0000
                 Phi: 0.0000
                 XTD: 45.1867
              2theta: 19.8001
scan:
    Number of images: 160
               Slice: -20.0000 - 28.0000
         Image width: 0.3000
            Exp time: 2.0000
       Rotation axis: Omega
               Omega: 0.0000
                 Chi: 90.0000
                 Phi: 0.0000
                 XTD: 45.1867
              2theta: 19.8001
scan:
    Number of images: 160
               Slice: -20.0000 - 28.0000
         Image width: 0.3000
            Exp time: 2.0000
       Rotation axis: Omega
               Omega: 0.0000
                 Chi: 90.0000
                 Phi: 90.0000
                 XTD: 45.1867
              2theta: 19.8001
scan:
    Number of images: 160
               Slice: -20.0000 - 28.0000
         Image width: 0.3000
            Exp time: 2.0000
       Rotation axis: Omega
               Omega: 0.0000
                 Chi: 90.0000
                 Phi: 180.0000
                 XTD: 45.1867
              2theta: 19.8001
scan:
    Number of images: 160
               Slice: -20.0000 - 28.0000
         Image width: 0.3000
            Exp time: 2.0000
       Rotation axis: Omega
               Omega: 0.0000
                 Chi: 90.0000
                 Phi: 270.0000
                 XTD: 45.1867
              2theta: 19.8001

;
_diffrn_measurement_device 'Mercury CCD (2x2 bin mode)'
_diffrn_measurement_device_details 'AFC7: Eulerian 3-circle'
_diffrn_measurement_device_type 'Rigaku/MSC Mercury CCD'
_diffrn_measurement_method '\w or \f'
_diffrn_radiation_detector CCD
_diffrn_radiation_monochromator 'Graphite Monochromator'
_diffrn_radiation_source 'Rotating Anode'
_diffrn_radiation_type MoK\a
_diffrn_radiation_wavelength 0.71070
_diffrn_reflns_av_R_equivalents 0.0826
_diffrn_reflns_av_sigmaI/netI 0.0677
_diffrn_reflns_limit_h_max 21
_diffrn_reflns_limit_h_min -30
_diffrn_reflns_limit_k_max 11
_diffrn_reflns_limit_k_min -11
_diffrn_reflns_limit_l_max 27
_diffrn_reflns_limit_l_min -28
_diffrn_reflns_number 35165
_diffrn_reflns_reduction_process 'Lp corrections applied'
_diffrn_reflns_theta_full 25.00
_diffrn_reflns_theta_max 27.48
_diffrn_reflns_theta_min 4.11
_diffrn_source_current 250.0000
_diffrn_source_power 15.0000
_diffrn_source_voltage 60.0000
_exptl_absorpt_coefficient_mu 0.288
_exptl_absorpt_correction_T_max 0.9446
_exptl_absorpt_correction_T_min 0.8935
_exptl_absorpt_correction_type multi-scan
_exptl_absorpt_process_details '(Jacobson, 1998)'
_exptl_crystal_colour Colorless
_exptl_crystal_density_diffrn 1.294
_exptl_crystal_density_method 'not measured'
_exptl_crystal_description Prism
_exptl_crystal_F_000 1832
_exptl_crystal_preparation 'mounted on the CryoLoop with Palaton oil and placed in N2 stream at 150(2) K'
_exptl_crystal_size_max 0.40
_exptl_crystal_size_mid 0.20
_exptl_crystal_size_min 0.20
_refine_diff_density_max 0.420
_refine_diff_density_min -0.617
_refine_diff_density_rms 0.064
_refine_ls_extinction_method none
_refine_ls_goodness_of_fit_ref 1.202
_refine_ls_hydrogen_treatment constr
_refine_ls_matrix_type full
_refine_ls_number_parameters 550
_refine_ls_number_reflns 10252
_refine_ls_number_restraints 0
_refine_ls_restrained_S_all 1.202
_refine_ls_R_factor_all 0.0895
_refine_ls_R_factor_gt 0.0754
_refine_ls_shift/su_max 0.001
_refine_ls_shift/su_mean 0.000
_refine_ls_structure_factor_coef Fsqd
_refine_ls_weighting_details 'calc w=1/[\s^2^(Fo^2^)+(0.0433P)^2^+4.8734P] where P=(Fo^2^+2Fc^2^)/3'
_refine_ls_weighting_scheme calc
_refine_ls_wR_factor_gt 0.1541
_refine_ls_wR_factor_ref 0.1606
_reflns_number_gt 9044
_reflns_number_total 10252
_reflns_threshold_expression >2sigma(I)
_cod_data_source_file om3000423_si_003.cif
_cod_data_source_block 3
_cod_depositor_comments
;
The following automatic conversions were performed:

'_exptl_absorpt_correction_type' value 'Multi-scan' changed to
'multi-scan' according to
/home/saulius/struct/CIF-dictionaries/cif_core.dic dictionary named
'cif_core.dic' version 2.4.1 from 2010-06-29.

Automatic conversion script
Id: cif_fix_values 1715 2011-07-08 13:25:40Z adriana 
;
_cod_original_sg_symbol_Hall '-P 2ybc '
_cod_original_sg_symbol_H-M P21/c
_cod_database_code 4078024

loop_
_symmetry_equiv_pos_as_xyz
'x, y, z'
'-x, y+1/2, -z+1/2'
'-x, -y, -z'
'x, -y-1/2, z-1/2'

loop_
_atom_site_label
_atom_site_type_symbol
_atom_site_fract_x
_atom_site_fract_y
_atom_site_fract_z
_atom_site_U_iso_or_equiv
_atom_site_adp_type
_atom_site_occupancy
_atom_site_symmetry_multiplicity
_atom_site_calc_flag
_atom_site_refinement_flags
B1 B 0.77737(14) -0.2317(3) 0.74554(13) 0.0196(6) Uani 1 1 d .
P1 P 0.66937(3) -0.07277(7) 0.78009(3) 0.01995(15) Uani 1 1 d .
C1 C 0.74857(11) -0.3039(3) 0.79663(11) 0.0189(5) Uani 1 1 d .
C2 C 0.77475(12) -0.4312(3) 0.82680(12) 0.0238(5) Uani 1 1 d .
H2A H 0.8104 -0.4656 0.8182 0.029 Uiso 1 1 calc R
C3 C 0.74979(12) -0.5080(3) 0.86880(13) 0.0246(6) Uani 1 1 d .
H3A H 0.7680 -0.5949 0.8881 0.030 Uiso 1 1 calc R
C4 C 0.69827(13) -0.4585(3) 0.88286(13) 0.0252(6) Uani 1 1 d .
H4A H 0.6808 -0.5119 0.9112 0.030 Uiso 1 1 calc R
C5 C 0.67241(12) -0.3300(3) 0.85510(12) 0.0227(5) Uani 1 1 d .
H5A H 0.6378 -0.2944 0.8656 0.027 Uiso 1 1 calc R
C6 C 0.69680(12) -0.2528(3) 0.81202(12) 0.0201(5) Uani 1 1 d .
C7 C 0.66103(12) 0.0176(3) 0.85309(12) 0.0223(5) Uani 1 1 d .
C8 C 0.70816(14) 0.1032(3) 0.88515(13) 0.0274(6) Uani 1 1 d .
H8A H 0.7415 0.1157 0.8677 0.033 Uiso 1 1 calc R
C9 C 0.70699(16) 0.1703(3) 0.94219(14) 0.0346(7) Uani 1 1 d .
H9A H 0.7400 0.2251 0.9644 0.041 Uiso 1 1 calc R
C10 C 0.65777(16) 0.1570(3) 0.96657(14) 0.0361(7) Uani 1 1 d .
H10A H 0.6565 0.2050 1.0050 0.043 Uiso 1 1 calc R
C11 C 0.61068(15) 0.0746(3) 0.93535(14) 0.0347(7) Uani 1 1 d .
H11A H 0.5769 0.0661 0.9523 0.042 Uiso 1 1 calc R
C12 C 0.61214(13) 0.0036(3) 0.87911(13) 0.0278(6) Uani 1 1 d .
H12A H 0.5797 -0.0547 0.8583 0.033 Uiso 1 1 calc R
C13 C 0.59288(12) -0.1083(3) 0.73933(12) 0.0220(5) Uani 1 1 d .
C14 C 0.55379(14) 0.0090(3) 0.72594(14) 0.0324(7) Uani 1 1 d .
H14A H 0.5668 0.1042 0.7403 0.039 Uiso 1 1 calc R
C15 C 0.49625(15) -0.0107(4) 0.69198(15) 0.0367(7) Uani 1 1 d .
H15A H 0.4702 0.0704 0.6839 0.044 Uiso 1 1 calc R
C16 C 0.47666(14) -0.1481(4) 0.66987(14) 0.0352(7) Uani 1 1 d .
H16A H 0.4370 -0.1623 0.6473 0.042 Uiso 1 1 calc R
C17 C 0.51545(15) -0.2643(4) 0.68107(15) 0.0363(7) Uani 1 1 d .
H17A H 0.5027 -0.3584 0.6649 0.044 Uiso 1 1 calc R
C18 C 0.57298(14) -0.2451(3) 0.71574(14) 0.0304(6) Uani 1 1 d .
H18A H 0.5990 -0.3265 0.7234 0.037 Uiso 1 1 calc R
P2 P 0.84648(3) -0.04437(8) 0.85871(3) 0.02182(16) Uani 1 1 d .
C19 C 0.84652(12) -0.2233(3) 0.75686(12) 0.0212(5) Uani 1 1 d .
C20 C 0.87290(13) -0.3029(3) 0.71552(13) 0.0269(6) Uani 1 1 d .
H20A H 0.8486 -0.3535 0.6809 0.032 Uiso 1 1 calc R
C21 C 0.93321(14) -0.3094(3) 0.72401(13) 0.0313(7) Uani 1 1 d .
H21A H 0.9500 -0.3662 0.6961 0.038 Uiso 1 1 calc R
C22 C 0.96913(14) -0.2330(4) 0.77326(14) 0.0347(7) Uani 1 1 d .
H22A H 1.0107 -0.2366 0.7792 0.042 Uiso 1 1 calc R
C23 C 0.94426(13) -0.1513(4) 0.81380(14) 0.0313(6) Uani 1 1 d .
H23A H 0.9690 -0.0973 0.8470 0.038 Uiso 1 1 calc R
C24 C 0.88367(12) -0.1470(3) 0.80669(12) 0.0230(5) Uani 1 1 d .
C25 C 0.87760(12) -0.1299(3) 0.93602(12) 0.0216(5) Uani 1 1 d .
C26 C 0.93628(13) -0.1212(3) 0.96916(13) 0.0279(6) Uani 1 1 d .
H26A H 0.9630 -0.0636 0.9526 0.033 Uiso 1 1 calc R
C27 C 0.95637(14) -0.1947(3) 1.02572(14) 0.0318(6) Uani 1 1 d .
H27A H 0.9966 -0.1882 1.0474 0.038 Uiso 1 1 calc R
C28 C 0.91770(15) -0.2781(3) 1.05074(14) 0.0322(7) Uani 1 1 d .
H28A H 0.9314 -0.3292 1.0895 0.039 Uiso 1 1 calc R
C29 C 0.85946(15) -0.2864(4) 1.01920(14) 0.0343(7) Uani 1 1 d .
H29A H 0.8329 -0.3429 1.0364 0.041 Uiso 1 1 calc R
C30 C 0.83906(13) -0.2124(3) 0.96209(13) 0.0291(6) Uani 1 1 d .
H30A H 0.7987 -0.2183 0.9408 0.035 Uiso 1 1 calc R
C31 C 0.88205(12) 0.1356(3) 0.86778(12) 0.0237(5) Uani 1 1 d .
C32 C 0.90599(14) 0.2016(3) 0.82123(14) 0.0317(6) Uani 1 1 d .
H32A H 0.9088 0.1477 0.7847 0.038 Uiso 1 1 calc R
C33 C 0.92563(15) 0.3458(4) 0.82835(17) 0.0395(8) Uani 1 1 d .
H33A H 0.9422 0.3891 0.7968 0.047 Uiso 1 1 calc R
C34 C 0.92134(15) 0.4262(3) 0.88059(17) 0.0389(8) Uani 1 1 d .
H34A H 0.9347 0.5247 0.8849 0.047 Uiso 1 1 calc R
C35 C 0.89765(14) 0.3639(3) 0.92667(15) 0.0342(7) Uani 1 1 d .
H35A H 0.8950 0.4190 0.9629 0.041 Uiso 1 1 calc R
C36 C 0.87764(13) 0.2200(3) 0.92002(13) 0.0276(6) Uani 1 1 d .
H36A H 0.8607 0.1784 0.9516 0.033 Uiso 1 1 calc R
P3 P 0.77210(3) 0.07735(7) 0.68719(3) 0.02090(15) Uani 1 1 d .
C37 C 0.74265(11) -0.2122(3) 0.67488(12) 0.0195(5) Uani 1 1 d .
C38 C 0.71740(13) -0.3380(3) 0.64253(13) 0.0247(6) Uani 1 1 d .
H38A H 0.7115 -0.4223 0.6659 0.030 Uiso 1 1 calc R
C39 C 0.70093(13) -0.3410(3) 0.57673(13) 0.0281(6) Uani 1 1 d .
H39A H 0.6843 -0.4274 0.5555 0.034 Uiso 1 1 calc R
C40 C 0.70864(13) -0.2184(3) 0.54213(13) 0.0273(6) Uani 1 1 d .
H40A H 0.6990 -0.2220 0.4972 0.033 Uiso 1 1 calc R
C41 C 0.73053(12) -0.0899(3) 0.57329(12) 0.0237(5) Uani 1 1 d .
H41A H 0.7341 -0.0046 0.5495 0.028 Uiso 1 1 calc R
C42 C 0.74719(12) -0.0853(3) 0.63920(12) 0.0200(5) Uani 1 1 d .
C43 C 0.81547(13) 0.1759(3) 0.64031(12) 0.0243(6) Uani 1 1 d .
C44 C 0.80276(16) 0.3167(3) 0.61666(14) 0.0338(7) Uani 1 1 d .
H44A H 0.7672 0.3629 0.6198 0.041 Uiso 1 1 calc R
C45 C 0.84211(18) 0.3904(4) 0.58829(15) 0.0437(9) Uani 1 1 d .
H45A H 0.8333 0.4867 0.5725 0.052 Uiso 1 1 calc R
C46 C 0.89367(17) 0.3241(4) 0.58309(15) 0.0438(9) Uani 1 1 d .
H46A H 0.9205 0.3754 0.5643 0.053 Uiso 1 1 calc R
C47 C 0.90640(16) 0.1824(4) 0.60521(15) 0.0405(8) Uani 1 1 d .
H47A H 0.9413 0.1353 0.6005 0.049 Uiso 1 1 calc R
C48 C 0.86750(14) 0.1100(3) 0.63428(14) 0.0320(6) Uani 1 1 d .
H48A H 0.8766 0.0139 0.6503 0.038 Uiso 1 1 calc R
C49 C 0.70475(13) 0.1875(3) 0.67633(13) 0.0238(6) Uani 1 1 d .
C50 C 0.70138(14) 0.2823(3) 0.72562(14) 0.0298(6) Uani 1 1 d .
H50A H 0.7336 0.2893 0.7614 0.036 Uiso 1 1 calc R
C51 C 0.65150(15) 0.3664(3) 0.72305(15) 0.0347(7) Uani 1 1 d .
H51A H 0.6500 0.4311 0.7569 0.042 Uiso 1 1 calc R
C52 C 0.60432(15) 0.3566(3) 0.67177(16) 0.0370(7) Uani 1 1 d .
H52A H 0.5701 0.4140 0.6701 0.044 Uiso 1 1 calc R
C53 C 0.60688(15) 0.2626(4) 0.62243(15) 0.0364(7) Uani 1 1 d .
H53A H 0.5744 0.2556 0.5868 0.044 Uiso 1 1 calc R
C54 C 0.65672(14) 0.1788(3) 0.62498(13) 0.0299(6) Uani 1 1 d .
H54A H 0.6580 0.1143 0.5910 0.036 Uiso 1 1 calc R
C55 C 0.43306(16) 0.1439(4) 0.45034(16) 0.0410(8) Uani 1 1 d .
H55A H 0.4593 0.0952 0.4270 0.049 Uiso 1 1 calc R
H55B H 0.3938 0.1545 0.4211 0.049 Uiso 1 1 calc R
Cl1 Cl 0.42688(4) 0.03317(13) 0.51524(4) 0.0558(3) Uani 1 1 d .
Cl2 Cl 0.46117(5) 0.31790(13) 0.47502(6) 0.0689(3) Uani 1 1 d .

loop_
_atom_site_aniso_label
_atom_site_aniso_U_11
_atom_site_aniso_U_22
_atom_site_aniso_U_33
_atom_site_aniso_U_23
_atom_site_aniso_U_13
_atom_site_aniso_U_12
B1 0.0253(15) 0.0133(12) 0.0210(13) -0.0026(10) 0.0071(11) 0.0020(11)
P1 0.0218(3) 0.0176(3) 0.0214(3) 0.0015(2) 0.0071(3) 0.0010(3)
C1 0.0184(13) 0.0200(12) 0.0177(11) -0.0024(9) 0.0026(9) 0.0000(10)
C2 0.0216(13) 0.0244(13) 0.0247(13) -0.0003(10) 0.0043(10) 0.0034(11)
C3 0.0274(15) 0.0192(12) 0.0251(13) 0.0039(10) 0.0016(11) 0.0031(11)
C4 0.0298(15) 0.0226(13) 0.0232(13) 0.0028(10) 0.0061(11) -0.0042(11)
C5 0.0229(14) 0.0205(12) 0.0263(13) -0.0017(10) 0.0091(11) 0.0001(10)
C6 0.0217(13) 0.0170(12) 0.0218(12) -0.0020(9) 0.0053(10) -0.0014(10)
C7 0.0267(14) 0.0184(12) 0.0225(12) 0.0022(10) 0.0069(10) 0.0032(10)
C8 0.0302(16) 0.0223(13) 0.0293(14) -0.0001(11) 0.0062(12) 0.0022(11)
C9 0.049(2) 0.0235(14) 0.0281(14) -0.0024(12) 0.0035(13) -0.0002(13)
C10 0.059(2) 0.0272(15) 0.0227(14) 0.0008(11) 0.0103(14) 0.0097(14)
C11 0.0409(19) 0.0358(16) 0.0327(15) 0.0082(13) 0.0189(14) 0.0135(14)
C12 0.0279(15) 0.0291(14) 0.0278(14) 0.0035(11) 0.0091(11) 0.0045(12)
C13 0.0237(14) 0.0229(13) 0.0206(12) 0.0026(10) 0.0074(10) 0.0029(10)
C14 0.0358(17) 0.0267(15) 0.0309(15) -0.0011(12) 0.0002(12) 0.0068(12)
C15 0.0338(17) 0.0388(17) 0.0327(16) -0.0011(13) -0.0015(13) 0.0122(14)
C16 0.0249(16) 0.0463(19) 0.0307(15) 0.0031(13) -0.0007(12) 0.0011(13)
C17 0.0357(18) 0.0308(16) 0.0385(17) -0.0013(13) 0.0008(13) -0.0048(13)
C18 0.0296(16) 0.0255(14) 0.0338(15) 0.0015(12) 0.0026(12) 0.0014(12)
P2 0.0171(3) 0.0277(4) 0.0204(3) -0.0027(3) 0.0038(2) -0.0004(3)
C19 0.0226(14) 0.0226(13) 0.0184(12) 0.0040(10) 0.0047(10) 0.0024(10)
C20 0.0266(15) 0.0331(15) 0.0220(13) 0.0003(11) 0.0076(11) 0.0043(12)
C21 0.0311(16) 0.0410(17) 0.0244(13) 0.0024(12) 0.0115(12) 0.0117(13)
C22 0.0212(15) 0.0502(19) 0.0343(15) 0.0053(14) 0.0098(12) 0.0064(13)
C23 0.0210(15) 0.0442(17) 0.0283(14) -0.0034(13) 0.0050(11) 0.0011(13)
C24 0.0199(13) 0.0275(14) 0.0209(12) 0.0015(10) 0.0035(10) 0.0017(11)
C25 0.0222(14) 0.0210(12) 0.0218(12) -0.0029(10) 0.0057(10) -0.0030(10)
C26 0.0223(14) 0.0295(14) 0.0311(14) 0.0050(11) 0.0049(11) -0.0033(11)
C27 0.0296(16) 0.0302(15) 0.0325(15) 0.0047(12) 0.0007(12) -0.0005(12)
C28 0.0417(18) 0.0264(14) 0.0275(14) 0.0037(11) 0.0061(13) 0.0010(13)
C29 0.0345(17) 0.0387(17) 0.0332(15) 0.0017(13) 0.0148(13) -0.0096(14)
C30 0.0224(14) 0.0395(16) 0.0260(14) -0.0051(12) 0.0072(11) -0.0064(12)
C31 0.0186(13) 0.0258(13) 0.0247(13) 0.0033(10) 0.0012(10) 0.0040(10)
C32 0.0339(17) 0.0317(15) 0.0309(15) 0.0051(12) 0.0103(12) 0.0004(13)
C33 0.0366(19) 0.0347(17) 0.0500(19) 0.0125(15) 0.0154(15) 0.0015(14)
C34 0.0298(17) 0.0249(15) 0.059(2) 0.0038(14) 0.0044(15) 0.0027(13)
C35 0.0322(17) 0.0270(15) 0.0399(17) -0.0042(13) 0.0015(13) 0.0073(12)
C36 0.0245(15) 0.0290(14) 0.0284(14) 0.0005(11) 0.0043(11) 0.0032(11)
P3 0.0266(4) 0.0176(3) 0.0184(3) 0.0010(2) 0.0052(3) 0.0009(3)
C37 0.0173(13) 0.0197(12) 0.0227(12) 0.0000(10) 0.0070(10) 0.0028(10)
C38 0.0259(15) 0.0205(13) 0.0264(13) -0.0005(10) 0.0037(11) -0.0014(11)
C39 0.0299(16) 0.0254(14) 0.0267(14) -0.0069(11) 0.0019(11) 0.0009(12)
C40 0.0278(15) 0.0338(15) 0.0186(12) -0.0031(11) 0.0022(11) 0.0050(12)
C41 0.0238(14) 0.0259(13) 0.0221(12) 0.0036(10) 0.0068(10) 0.0044(11)
C42 0.0198(13) 0.0199(12) 0.0213(12) -0.0007(10) 0.0069(10) 0.0017(10)
C43 0.0334(16) 0.0211(13) 0.0176(12) -0.0019(10) 0.0047(11) -0.0054(11)
C44 0.046(2) 0.0241(14) 0.0317(15) 0.0039(12) 0.0107(14) -0.0035(13)
C45 0.068(3) 0.0325(17) 0.0319(16) 0.0027(13) 0.0144(16) -0.0159(17)
C46 0.050(2) 0.056(2) 0.0281(15) -0.0065(15) 0.0139(15) -0.0279(18)
C47 0.0321(18) 0.054(2) 0.0364(17) -0.0038(15) 0.0104(14) -0.0077(15)
C48 0.0329(17) 0.0343(16) 0.0294(15) -0.0009(12) 0.0085(12) -0.0028(13)
C49 0.0324(15) 0.0160(12) 0.0256(13) 0.0042(10) 0.0122(11) 0.0031(11)
C50 0.0398(18) 0.0212(13) 0.0282(14) -0.0021(11) 0.0075(12) -0.0011(12)
C51 0.046(2) 0.0231(14) 0.0385(16) -0.0037(12) 0.0174(14) 0.0038(13)
C52 0.0340(18) 0.0291(16) 0.0502(19) 0.0007(14) 0.0145(15) 0.0087(13)
C53 0.0354(18) 0.0365(17) 0.0352(16) 0.0004(13) 0.0041(13) 0.0079(14)
C54 0.0343(17) 0.0312(15) 0.0243(13) 0.0006(11) 0.0068(12) 0.0052(13)
C55 0.0347(18) 0.052(2) 0.0376(17) -0.0001(15) 0.0107(14) 0.0051(15)
Cl1 0.0400(5) 0.0866(7) 0.0417(5) 0.0170(5) 0.0114(4) 0.0158(5)
Cl2 0.0561(7) 0.0688(7) 0.0867(8) -0.0252(6) 0.0266(6) -0.0114(5)

loop_
_atom_type_symbol
_atom_type_description
_atom_type_scat_dispersion_real
_atom_type_scat_dispersion_imag
_atom_type_scat_source
C C 0.0033 0.0016 'International Tables Vol C Tables 4.2.6.8 and 6.1.1.4'
H H 0.0000 0.0000 'International Tables Vol C Tables 4.2.6.8 and 6.1.1.4'
B B 0.0013 0.0007 'International Tables Vol C Tables 4.2.6.8 and 6.1.1.4'
P P 0.1023 0.0942 'International Tables Vol C Tables 4.2.6.8 and 6.1.1.4'
Cl Cl 0.1484 0.1585 'International Tables Vol C Tables 4.2.6.8 and 6.1.1.4'

loop_
_geom_angle_atom_site_label_1
_geom_angle_atom_site_label_2
_geom_angle_atom_site_label_3
_geom_angle
C37 B1 C1 122.0(2)
C37 B1 C19 114.9(2)
C1 B1 C19 120.2(2)
C13 P1 C7 101.93(12)
C13 P1 C6 103.78(12)
C7 P1 C6 100.04(12)
C2 C1 C6 117.9(2)
C2 C1 B1 117.7(2)
C6 C1 B1 124.3(2)
C3 C2 C1 121.5(3)
C3 C2 H2A 119.2
C1 C2 H2A 119.2
C2 C3 C4 120.2(2)
C2 C3 H3A 119.9
C4 C3 H3A 119.9
C3 C4 C5 119.4(3)
C3 C4 H4A 120.3
C5 C4 H4A 120.3
C4 C5 C6 120.8(3)
C4 C5 H5A 119.6
C6 C5 H5A 119.6
C5 C6 C1 120.1(2)
C5 C6 P1 122.9(2)
C1 C6 P1 116.68(19)
C8 C7 C12 118.3(3)
C8 C7 P1 116.7(2)
C12 C7 P1 124.9(2)
C9 C8 C7 120.9(3)
C9 C8 H8A 119.6
C7 C8 H8A 119.6
C10 C9 C8 119.8(3)
C10 C9 H9A 120.1
C8 C9 H9A 120.1
C11 C10 C9 120.1(3)
C11 C10 H10A 119.9
C9 C10 H10A 119.9
C10 C11 C12 120.4(3)
C10 C11 H11A 119.8
C12 C11 H11A 119.8
C11 C12 C7 120.4(3)
C11 C12 H12A 119.8
C7 C12 H12A 119.8
C18 C13 C14 117.9(3)
C18 C13 P1 122.9(2)
C14 C13 P1 118.9(2)
C15 C14 C13 121.2(3)
C15 C14 H14A 119.4
C13 C14 H14A 119.4
C16 C15 C14 120.3(3)
C16 C15 H15A 119.9
C14 C15 H15A 119.9
C17 C16 C15 119.1(3)
C17 C16 H16A 120.4
C15 C16 H16A 120.4
C16 C17 C18 120.7(3)
C16 C17 H17A 119.6
C18 C17 H17A 119.6
C13 C18 C17 120.7(3)
C13 C18 H18A 119.6
C17 C18 H18A 119.6
C31 P2 C24 104.79(13)
C31 P2 C25 102.18(12)
C24 P2 C25 101.68(12)
C24 C19 C20 117.7(3)
C24 C19 B1 124.7(2)
C20 C19 B1 117.6(2)
C21 C20 C19 121.7(3)
C21 C20 H20A 119.1
C19 C20 H20A 119.1
C20 C21 C22 119.8(3)
C20 C21 H21A 120.1
C22 C21 H21A 120.1
C23 C22 C21 119.7(3)
C23 C22 H22A 120.2
C21 C22 H22A 120.2
C22 C23 C24 121.0(3)
C22 C23 H23A 119.5
C24 C23 H23A 119.5
C23 C24 C19 120.1(3)
C23 C24 P2 124.4(2)
C19 C24 P2 115.6(2)
C26 C25 C30 118.3(3)
C26 C25 P2 125.2(2)
C30 C25 P2 116.5(2)
C27 C26 C25 121.2(3)
C27 C26 H26A 119.4
C25 C26 H26A 119.4
C26 C27 C28 119.9(3)
C26 C27 H27A 120.0
C28 C27 H27A 120.0
C29 C28 C27 119.7(3)
C29 C28 H28A 120.2
C27 C28 H28A 120.2
C28 C29 C30 120.5(3)
C28 C29 H29A 119.7
C30 C29 H29A 119.7
C25 C30 C29 120.4(3)
C25 C30 H30A 119.8
C29 C30 H30A 119.8
C36 C31 C32 117.9(3)
C36 C31 P2 117.7(2)
C32 C31 P2 123.8(2)
C33 C32 C31 120.3(3)
C33 C32 H32A 119.9
C31 C32 H32A 119.9
C34 C33 C32 120.7(3)
C34 C33 H33A 119.7
C32 C33 H33A 119.7
C33 C34 C35 120.0(3)
C33 C34 H34A 120.0
C35 C34 H34A 120.0
C34 C35 C36 119.9(3)
C34 C35 H35A 120.1
C36 C35 H35A 120.1
C35 C36 C31 121.2(3)
C35 C36 H36A 119.4
C31 C36 H36A 119.4
C42 P3 C43 103.01(12)
C42 P3 C49 102.93(12)
C43 P3 C49 103.27(13)
C38 C37 C42 118.3(2)
C38 C37 B1 117.2(2)
C42 C37 B1 122.8(2)
C39 C38 C37 120.9(3)
C39 C38 H38A 119.6
C37 C38 H38A 119.6
C40 C39 C38 120.2(3)
C40 C39 H39A 119.9
C38 C39 H39A 119.9
C39 C40 C41 119.9(2)
C39 C40 H40A 120.1
C41 C40 H40A 120.1
C40 C41 C42 120.5(2)
C40 C41 H41A 119.8
C42 C41 H41A 119.8
C41 C42 C37 120.1(2)
C41 C42 P3 125.8(2)
C37 C42 P3 114.10(18)
C44 C43 C48 118.7(3)
C44 C43 P3 124.1(2)
C48 C43 P3 116.8(2)
C43 C44 C45 120.2(3)
C43 C44 H44A 119.9
C45 C44 H44A 119.9
C46 C45 C44 120.4(3)
C46 C45 H45A 119.8
C44 C45 H45A 119.8
C45 C46 C47 120.1(3)
C45 C46 H46A 119.9
C47 C46 H46A 119.9
C46 C47 C48 119.4(3)
C46 C47 H47A 120.3
C48 C47 H47A 120.3
C43 C48 C47 121.2(3)
C43 C48 H48A 119.4
C47 C48 H48A 119.4
C54 C49 C50 118.2(3)
C54 C49 P3 125.4(2)
C50 C49 P3 116.4(2)
C51 C50 C49 120.9(3)
C51 C50 H50A 119.6
C49 C50 H50A 119.6
C52 C51 C50 120.2(3)
C52 C51 H51A 119.9
C50 C51 H51A 119.9
C51 C52 C53 119.7(3)
C51 C52 H52A 120.2
C53 C52 H52A 120.2
C54 C53 C52 120.1(3)
C54 C53 H53A 120.0
C52 C53 H53A 120.0
C53 C54 C49 121.0(3)
C53 C54 H54A 119.5
C49 C54 H54A 119.5
Cl2 C55 Cl1 111.67(19)
Cl2 C55 H55A 109.3
Cl1 C55 H55A 109.3
Cl2 C55 H55B 109.3
Cl1 C55 H55B 109.3
H55A C55 H55B 107.9

loop_
_geom_bond_atom_site_label_1
_geom_bond_atom_site_label_2
_geom_bond_distance
B1 C37 1.569(4)
B1 C1 1.574(4)
B1 C19 1.580(4)
P1 C13 1.829(3)
P1 C7 1.840(3)
P1 C6 1.841(3)
C1 C2 1.403(4)
C1 C6 1.410(4)
C2 C3 1.385(4)
C2 H2A 0.9500
C3 C4 1.387(4)
C3 H3A 0.9500
C4 C5 1.391(4)
C4 H4A 0.9500
C5 C6 1.397(4)
C5 H5A 0.9500
C7 C8 1.396(4)
C7 C12 1.396(4)
C8 C9 1.389(4)
C8 H8A 0.9500
C9 C10 1.382(5)
C9 H9A 0.9500
C10 C11 1.374(5)
C10 H10A 0.9500
C11 C12 1.391(4)
C11 H11A 0.9500
C12 H12A 0.9500
C13 C18 1.389(4)
C13 C14 1.395(4)
C14 C15 1.386(4)
C14 H14A 0.9500
C15 C16 1.383(5)
C15 H15A 0.9500
C16 C17 1.380(5)
C16 H16A 0.9500
C17 C18 1.390(4)
C17 H17A 0.9500
C18 H18A 0.9500
P2 C31 1.832(3)
P2 C24 1.839(3)
P2 C25 1.841(3)
C19 C24 1.404(4)
C19 C20 1.407(4)
C20 C21 1.381(4)
C20 H20A 0.9500
C21 C22 1.384(5)
C21 H21A 0.9500
C22 C23 1.383(4)
C22 H22A 0.9500
C23 C24 1.390(4)
C23 H23A 0.9500
C25 C26 1.394(4)
C25 C30 1.394(4)
C26 C27 1.383(4)
C26 H26A 0.9500
C27 C28 1.388(4)
C27 H27A 0.9500
C28 C29 1.375(5)
C28 H28A 0.9500
C29 C30 1.395(4)
C29 H29A 0.9500
C30 H30A 0.9500
C31 C36 1.397(4)
C31 C32 1.404(4)
C32 C33 1.391(4)
C32 H32A 0.9500
C33 C34 1.376(5)
C33 H33A 0.9500
C34 C35 1.377(5)
C34 H34A 0.9500
C35 C36 1.391(4)
C35 H35A 0.9500
C36 H36A 0.9500
P3 C42 1.830(3)
P3 C43 1.835(3)
P3 C49 1.837(3)
C37 C38 1.403(4)
C37 C42 1.413(4)
C38 C39 1.391(4)
C38 H38A 0.9500
C39 C40 1.384(4)
C39 H39A 0.9500
C40 C41 1.391(4)
C40 H40A 0.9500
C41 C42 1.394(4)
C41 H41A 0.9500
C43 C44 1.391(4)
C43 C48 1.392(4)
C44 C45 1.396(5)
C44 H44A 0.9500
C45 C46 1.378(6)
C45 H45A 0.9500
C46 C47 1.389(5)
C46 H46A 0.9500
C47 C48 1.392(4)
C47 H47A 0.9500
C48 H48A 0.9500
C49 C54 1.387(4)
C49 C50 1.394(4)
C50 C51 1.387(4)
C50 H50A 0.9500
C51 C52 1.374(5)
C51 H51A 0.9500
C52 C53 1.387(5)
C52 H52A 0.9500
C53 C54 1.385(4)
C53 H53A 0.9500
C54 H54A 0.9500
C55 Cl2 1.756(4)
C55 Cl1 1.769(4)
C55 H55A 0.9900
C55 H55B 0.9900

loop_
_geom_torsion_atom_site_label_1
_geom_torsion_atom_site_label_2
_geom_torsion_atom_site_label_3
_geom_torsion_atom_site_label_4
_geom_torsion
C37 B1 C1 C2 119.8(3)
C19 B1 C1 C2 -40.1(3)
C37 B1 C1 C6 -57.3(3)
C19 B1 C1 C6 142.8(3)
C6 C1 C2 C3 2.2(4)
B1 C1 C2 C3 -175.1(2)
C1 C2 C3 C4 -1.1(4)
C2 C3 C4 C5 -0.9(4)
C3 C4 C5 C6 1.8(4)
C4 C5 C6 C1 -0.6(4)
C4 C5 C6 P1 -173.4(2)
C2 C1 C6 C5 -1.3(4)
B1 C1 C6 C5 175.8(2)
C2 C1 C6 P1 171.88(19)
B1 C1 C6 P1 -11.0(3)
C13 P1 C6 C5 -60.5(2)
C7 P1 C6 C5 44.6(2)
C13 P1 C6 C1 126.5(2)
C7 P1 C6 C1 -128.4(2)
C13 P1 C7 C8 -158.9(2)
C6 P1 C7 C8 94.5(2)
C13 P1 C7 C12 22.8(3)
C6 P1 C7 C12 -83.7(2)
C12 C7 C8 C9 1.3(4)
P1 C7 C8 C9 -177.0(2)
C7 C8 C9 C10 -2.4(4)
C8 C9 C10 C11 1.7(5)
C9 C10 C11 C12 0.1(5)
C10 C11 C12 C7 -1.3(4)
C8 C7 C12 C11 0.5(4)
P1 C7 C12 C11 178.7(2)
C7 P1 C13 C18 -128.9(2)
C6 P1 C13 C18 -25.3(3)
C7 P1 C13 C14 57.3(2)
C6 P1 C13 C14 160.9(2)
C18 C13 C14 C15 2.1(4)
P1 C13 C14 C15 176.3(2)
C13 C14 C15 C16 -0.9(5)
C14 C15 C16 C17 -1.2(5)
C15 C16 C17 C18 2.0(5)
C14 C13 C18 C17 -1.4(4)
P1 C13 C18 C17 -175.3(2)
C16 C17 C18 C13 -0.7(5)
C37 B1 C19 C24 136.7(3)
C1 B1 C19 C24 -62.1(4)
C37 B1 C19 C20 -46.0(3)
C1 B1 C19 C20 115.2(3)
C24 C19 C20 C21 1.5(4)
B1 C19 C20 C21 -176.0(3)
C19 C20 C21 C22 -1.8(4)
C20 C21 C22 C23 0.4(5)
C21 C22 C23 C24 1.3(5)
C22 C23 C24 C19 -1.6(4)
C22 C23 C24 P2 179.0(2)
C20 C19 C24 C23 0.2(4)
B1 C19 C24 C23 177.5(3)
C20 C19 C24 P2 179.6(2)
B1 C19 C24 P2 -3.1(3)
C31 P2 C24 C23 45.8(3)
C25 P2 C24 C23 -60.3(3)
C31 P2 C24 C19 -133.6(2)
C25 P2 C24 C19 120.3(2)
C31 P2 C25 C26 -41.8(3)
C24 P2 C25 C26 66.4(3)
C31 P2 C25 C30 139.8(2)
C24 P2 C25 C30 -112.1(2)
C30 C25 C26 C27 1.4(4)
P2 C25 C26 C27 -177.0(2)
C25 C26 C27 C28 -0.6(5)
C26 C27 C28 C29 -0.3(5)
C27 C28 C29 C30 0.4(5)
C26 C25 C30 C29 -1.4(4)
P2 C25 C30 C29 177.2(2)
C28 C29 C30 C25 0.5(5)
C24 P2 C31 C36 -159.1(2)
C25 P2 C31 C36 -53.3(2)
C24 P2 C31 C32 30.3(3)
C25 P2 C31 C32 136.0(2)
C36 C31 C32 C33 1.3(4)
P2 C31 C32 C33 171.9(2)
C31 C32 C33 C34 -0.7(5)
C32 C33 C34 C35 0.3(5)
C33 C34 C35 C36 -0.5(5)
C34 C35 C36 C31 1.2(4)
C32 C31 C36 C35 -1.6(4)
P2 C31 C36 C35 -172.8(2)
C1 B1 C37 C38 -55.1(3)
C19 B1 C37 C38 105.8(3)
C1 B1 C37 C42 139.9(3)
C19 B1 C37 C42 -59.3(3)
C42 C37 C38 C39 4.3(4)
B1 C37 C38 C39 -161.4(3)
C37 C38 C39 C40 -0.8(4)
C38 C39 C40 C41 -2.8(4)
C39 C40 C41 C42 2.8(4)
C40 C41 C42 C37 0.8(4)
C40 C41 C42 P3 -175.7(2)
C38 C37 C42 C41 -4.3(4)
B1 C37 C42 C41 160.6(3)
C38 C37 C42 P3 172.6(2)
B1 C37 C42 P3 -22.5(3)
C43 P3 C42 C41 -37.1(3)
C49 P3 C42 C41 70.1(3)
C43 P3 C42 C37 146.2(2)
C49 P3 C42 C37 -106.7(2)
C42 P3 C43 C44 119.9(2)
C49 P3 C43 C44 13.0(3)
C42 P3 C43 C48 -67.1(2)
C49 P3 C43 C48 -174.0(2)
C48 C43 C44 C45 -0.9(4)
P3 C43 C44 C45 172.0(2)
C43 C44 C45 C46 0.4(5)
C44 C45 C46 C47 1.0(5)
C45 C46 C47 C48 -1.9(5)
C44 C43 C48 C47 -0.1(4)
P3 C43 C48 C47 -173.4(2)
C46 C47 C48 C43 1.4(5)
C42 P3 C49 C54 -24.4(3)
C43 P3 C49 C54 82.6(3)
C42 P3 C49 C50 152.5(2)
C43 P3 C49 C50 -100.5(2)
C54 C49 C50 C51 -0.6(4)
P3 C49 C50 C51 -177.7(2)
C49 C50 C51 C52 0.5(5)
C50 C51 C52 C53 -0.3(5)
C51 C52 C53 C54 0.2(5)
C52 C53 C54 C49 -0.3(5)
C50 C49 C54 C53 0.5(4)
P3 C49 C54 C53 177.3(2)

loop_
_cod_related_entry_id
_cod_related_entry_database
_cod_related_entry_code
1 ChemSpider 30659827
